data_4003069
loop_
_publ_author_name
'Deswal, Swati'
'Singh, Sachin Kumar'
'Rambabu, P.'
'Kulkarni, Priyangi'
'Vaitheeswaran, G.'
'Praveenkumar, B.'
'Ogale, Satishchandra'
'Boomishankar, Ramamoorthy'

_publ_section_title
;
 Flexible Composite Energy Harvesters from Ferroelectric A2MX4-Type Hybrid
 Halogenometallates
;
_journal_issue 12
_journal_name_full 'Chemistry of Materials'
_journal_page_first 4545
_journal_paper_doi 10.1021/acs.chemmater.9b01227
_journal_volume 31
_journal_year 2019
_chemical_formula_sum 'C22 H36 Br4 Cd N2'
_chemical_formula_weight 760.57
_space_group_crystal_system triclinic
_space_group_IT_number 2
_space_group_name_Hall '-P 1'
_space_group_name_H-M_alt 'P -1'
_symmetry_space_group_name_Hall '-P 1'
_symmetry_space_group_name_H-M 'P -1'
_atom_sites_solution_hydrogens geom
_audit_creation_method SHELXL-2014/7
_cell_angle_alpha 94.071(6)
_cell_angle_beta 104.294(6)
_cell_angle_gamma 115.155(5)
_cell_formula_units_Z 2
_cell_length_a 9.675(2)
_cell_length_b 9.911(2)
_cell_length_c 16.382(4)
_cell_measurement_reflns_used 9901
_cell_measurement_temperature 100(2)
_cell_measurement_theta_max 28.24
_cell_measurement_theta_min 2.32
_cell_volume 1349.9(5)
_computing_cell_refinement 'Bruker SAINT'
_computing_data_collection 'Bruker APEX2'
_computing_data_reduction 'Bruker SAINT'
_computing_molecular_graphics 'Bruker SHELXTL'
_computing_publication_material 'Bruker SHELXTL'
_computing_structure_refinement 'SHELXL-2014 (Sheldrick 2014)'
_computing_structure_solution 'SHELXS-97 (Sheldrick 2008)'
_diffrn_ambient_temperature 100(2)
_diffrn_measured_fraction_theta_full 1.000
_diffrn_measured_fraction_theta_max 0.979
_diffrn_measurement_device_type 'Bruker APEX-II CCD'
_diffrn_measurement_method '\f and \w scans'
_diffrn_radiation_type MoK\a
_diffrn_radiation_wavelength 0.71073
_diffrn_reflns_av_R_equivalents 0.1051
_diffrn_reflns_av_unetI/netI 0.0775
_diffrn_reflns_Laue_measured_fraction_full 1.000
_diffrn_reflns_Laue_measured_fraction_max 0.979
_diffrn_reflns_limit_h_max 12
_diffrn_reflns_limit_h_min -12
_diffrn_reflns_limit_k_max 13
_diffrn_reflns_limit_k_min -13
_diffrn_reflns_limit_l_max 21
_diffrn_reflns_limit_l_min -21
_diffrn_reflns_number 38675
_diffrn_reflns_point_group_measured_fraction_full 1.000
_diffrn_reflns_point_group_measured_fraction_max 0.979
_diffrn_reflns_theta_full 25.242
_diffrn_reflns_theta_max 28.576
_diffrn_reflns_theta_min 1.309
_exptl_absorpt_coefficient_mu 6.741
_exptl_absorpt_correction_T_max 0.7036
_exptl_absorpt_correction_T_min 0.4877
_exptl_absorpt_correction_type multi-scan
_exptl_absorpt_process_details SADABS
_exptl_crystal_colour colourless
_exptl_crystal_density_diffrn 1.871
_exptl_crystal_description block
_exptl_crystal_F_000 740
_exptl_crystal_size_max 0.04
_exptl_crystal_size_mid 0.03
_exptl_crystal_size_min 0.02
_refine_diff_density_max 1.038
_refine_diff_density_min -1.566
_refine_diff_density_rms 0.263
_refine_ls_extinction_method none
_refine_ls_goodness_of_fit_ref 1.047
_refine_ls_hydrogen_treatment constr
_refine_ls_matrix_type full
_refine_ls_number_parameters 268
_refine_ls_number_reflns 6746
_refine_ls_number_restraints 0
_refine_ls_restrained_S_all 1.047
_refine_ls_R_factor_all 0.0556
_refine_ls_R_factor_gt 0.0452
_refine_ls_shift/su_max 0.001
_refine_ls_shift/su_mean 0.000
_refine_ls_structure_factor_coef Fsqd
_refine_ls_weighting_details 'w=1/[\s^2^(Fo^2^)+(0.0663P)^2^] where P=(Fo^2^+2Fc^2^)/3'
_refine_ls_weighting_scheme calc
_refine_ls_wR_factor_gt 0.1147
_refine_ls_wR_factor_ref 0.1258
_reflns_Friedel_coverage 0.000
_reflns_number_gt 5680
_reflns_number_total 6746
_reflns_threshold_expression 'I > 2\s(I)'
_cod_data_source_file cm9b01227_si_004.cif
_cod_data_source_block Compound_3
_cod_original_cell_volume 1349.8(5)
_cod_database_code 4003069
_shelx_shelxl_version_number 2014/7
_shelx_space_group_comment
;
The symmetry employed for this shelxl refinement is uniquely defined
by the following loop, which should always be used as a source of
symmetry information in preference to the above space-group names.
They are only intended as comments.
;

loop_
_space_group_symop_operation_xyz
'x, y, z'
'-x, -y, -z'

loop_
_atom_site_label
_atom_site_type_symbol
_atom_site_fract_x
_atom_site_fract_y
_atom_site_fract_z
_atom_site_U_iso_or_equiv
_atom_site_adp_type
_atom_site_occupancy
_atom_site_site_symmetry_order
_atom_site_calc_flag
_atom_site_refinement_flags_posn
_atom_site_refinement_flags_adp
Cd1 Cd 0.04667(4) 0.80974(3) 0.23185(2) 0.01327(10) Uani 1 1 d . .
Br1 Br 0.14430(5) 0.73546(5) 0.11107(3) 0.01612(11) Uani 1 1 d . .
Br2 Br -0.02051(5) 0.61462(5) 0.33065(3) 0.01546(11) Uani 1 1 d . .
Br3 Br 0.27321(5) 1.06287(5) 0.33496(3) 0.01545(11) Uani 1 1 d . .
Br4 Br -0.19818(5) 0.85130(5) 0.15595(3) 0.01653(11) Uani 1 1 d . .
N1 N 0.7350(4) 1.0849(4) 0.3759(2) 0.0121(7) Uani 1 1 d . .
N2 N 0.2457(4) 0.3296(4) 0.1146(2) 0.0146(7) Uani 1 1 d . .
C1 C 1.0397(5) 1.2206(5) 0.4472(3) 0.0241(10) Uani 1 1 d . .
H1A H 1.0504 1.3094 0.4214 0.036 Uiso 1 1 calc R U
H1B H 1.1359 1.2068 0.4528 0.036 Uiso 1 1 calc R U
H1C H 1.0272 1.2364 0.5041 0.036 Uiso 1 1 calc R U
C2 C 0.8941(5) 1.0804(5) 0.3904(3) 0.0189(9) Uani 1 1 d . .
H2A H 0.8873 0.9914 0.4162 0.023 Uiso 1 1 calc R U
H2B H 0.9101 1.0644 0.3337 0.023 Uiso 1 1 calc R U
C3 C 0.7396(5) 1.2181(5) 0.3366(3) 0.0196(10) Uani 1 1 d . .
H3A H 0.7709 1.2147 0.2843 0.029 Uiso 1 1 calc R U
H3B H 0.8178 1.3127 0.3777 0.029 Uiso 1 1 calc R U
H3C H 0.6332 1.2139 0.3222 0.029 Uiso 1 1 calc R U
C4 C 0.6978(5) 1.0968(5) 0.4588(3) 0.0168(9) Uani 1 1 d . .
H4A H 0.5923 1.0942 0.4475 0.025 Uiso 1 1 calc R U
H4B H 0.7797 1.1928 0.4976 0.025 Uiso 1 1 calc R U
H4C H 0.6971 1.0113 0.4856 0.025 Uiso 1 1 calc R U
C5 C 0.0861(6) 0.3056(5) 0.2213(3) 0.0202(9) Uani 1 1 d . .
H5A H 0.0009 0.2047 0.1900 0.030 Uiso 1 1 calc R U
H5B H 0.0407 0.3602 0.2491 0.030 Uiso 1 1 calc R U
H5C H 0.1682 0.2945 0.2651 0.030 Uiso 1 1 calc R U
C6 C 0.1618(6) 0.3949(5) 0.1586(3) 0.0209(10) Uani 1 1 d . .
H6A H 0.0767 0.4023 0.1139 0.025 Uiso 1 1 calc R U
H6B H 0.2402 0.4995 0.1902 0.025 Uiso 1 1 calc R U
C7 C 0.2967(6) 0.4245(5) 0.0497(3) 0.0219(10) Uani 1 1 d . .
H7A H 0.3523 0.3854 0.0198 0.033 Uiso 1 1 calc R U
H7B H 0.3691 0.5304 0.0792 0.033 Uiso 1 1 calc R U
H7C H 0.2019 0.4197 0.0079 0.033 Uiso 1 1 calc R U
C8 C 0.1341(5) 0.1694(5) 0.0670(3) 0.0169(9) Uani 1 1 d . .
H8A H 0.0366 0.1659 0.0287 0.025 Uiso 1 1 calc R U
H8B H 0.1057 0.1034 0.1082 0.025 Uiso 1 1 calc R U
H8C H 0.1870 0.1343 0.0328 0.025 Uiso 1 1 calc R U
C11 C 0.6021(5) 0.9420(5) 0.3114(3) 0.0141(8) Uani 1 1 d . .
H11A H 0.5045 0.9561 0.2928 0.017 Uiso 1 1 calc R U
H11B H 0.6360 0.9312 0.2601 0.017 Uiso 1 1 calc R U
C12 C 0.4241(5) 0.7385(5) 0.3731(3) 0.0155(9) Uani 1 1 d . .
H12 H 0.3641 0.7934 0.3733 0.019 Uiso 1 1 calc R U
C13 C 0.3767(5) 0.6015(5) 0.4005(3) 0.0207(10) Uani 1 1 d . .
H13 H 0.2846 0.5632 0.4195 0.025 Uiso 1 1 calc R U
C14 C 0.4624(6) 0.5195(5) 0.4004(3) 0.0202(10) Uani 1 1 d . .
H14 H 0.4287 0.4246 0.4183 0.024 Uiso 1 1 calc R U
C15 C 0.5990(5) 0.5784(5) 0.3735(3) 0.0185(9) Uani 1 1 d . .
H15 H 0.6609 0.5250 0.3753 0.022 Uiso 1 1 calc R U
C16 C 0.6453(5) 0.7140(5) 0.3441(3) 0.0171(9) Uani 1 1 d . .
H16 H 0.7353 0.7504 0.3232 0.021 Uiso 1 1 calc R U
C17 C 0.5597(5) 0.7966(5) 0.3452(3) 0.0147(8) Uani 1 1 d . .
C21 C 0.3924(5) 0.3387(5) 0.1804(3) 0.0180(9) Uani 1 1 d . .
H21A H 0.4612 0.4459 0.2106 0.022 Uiso 1 1 calc R U
H21B H 0.3565 0.2786 0.2235 0.022 Uiso 1 1 calc R U
C22 C 0.4923(5) 0.2833(5) 0.1453(3) 0.0138(8) Uani 1 1 d . .
C23 C 0.6298(5) 0.3864(5) 0.1282(3) 0.0188(9) Uani 1 1 d . .
H23 H 0.6578 0.4917 0.1370 0.023 Uiso 1 1 calc R U
C24 C 0.7249(6) 0.3362(6) 0.0985(3) 0.0261(11) Uani 1 1 d . .
H24 H 0.8185 0.4070 0.0876 0.031 Uiso 1 1 calc R U
C25 C 0.6845(6) 0.1840(6) 0.0849(3) 0.0222(10) Uani 1 1 d . .
H25 H 0.7480 0.1494 0.0625 0.027 Uiso 1 1 calc R U
C26 C 0.5501(5) 0.0800(5) 0.1038(3) 0.0182(9) Uani 1 1 d . .
H26 H 0.5237 -0.0250 0.0959 0.022 Uiso 1 1 calc R U
C27 C 0.4562(5) 0.1308(5) 0.1340(3) 0.0159(9) Uani 1 1 d . .
H27 H 0.3653 0.0602 0.1472 0.019 Uiso 1 1 calc R U

loop_
_atom_site_aniso_label
_atom_site_aniso_U_11
_atom_site_aniso_U_22
_atom_site_aniso_U_33
_atom_site_aniso_U_23
_atom_site_aniso_U_13
_atom_site_aniso_U_12
Cd1 0.01564(16) 0.01217(16) 0.01261(16) 0.00308(12) 0.00441(12) 0.00677(12)
Br1 0.0205(2) 0.0140(2) 0.0169(2) 0.00373(17) 0.00853(17) 0.00902(17)
Br2 0.0182(2) 0.0125(2) 0.0154(2) 0.00506(16) 0.00558(17) 0.00616(17)
Br3 0.0180(2) 0.0118(2) 0.0147(2) 0.00253(16) 0.00327(16) 0.00613(17)
Br4 0.0203(2) 0.0197(2) 0.0137(2) 0.00389(17) 0.00492(17) 0.01286(18)
N1 0.0138(16) 0.0101(16) 0.0093(17) 0.0026(13) 0.0029(13) 0.0028(13)
N2 0.0163(17) 0.0111(17) 0.0126(18) 0.0032(14) 0.0004(14) 0.0048(14)
C1 0.015(2) 0.024(2) 0.024(2) -0.002(2) 0.0050(19) 0.0025(19)
C2 0.0103(19) 0.024(2) 0.019(2) 0.0007(19) 0.0062(17) 0.0052(17)
C3 0.022(2) 0.009(2) 0.019(2) 0.0057(17) 0.0018(18) 0.0013(17)
C4 0.018(2) 0.018(2) 0.011(2) 0.0007(17) 0.0050(16) 0.0058(18)
C5 0.023(2) 0.021(2) 0.019(2) 0.0026(19) 0.0060(18) 0.0124(19)
C6 0.027(2) 0.018(2) 0.021(2) 0.0053(19) 0.0064(19) 0.014(2)
C7 0.023(2) 0.022(2) 0.021(2) 0.012(2) 0.0053(19) 0.0100(19)
C8 0.016(2) 0.012(2) 0.016(2) -0.0026(16) 0.0007(16) 0.0035(16)
C11 0.0124(18) 0.012(2) 0.012(2) 0.0004(16) 0.0002(15) 0.0030(16)
C12 0.0134(19) 0.017(2) 0.018(2) 0.0045(17) 0.0064(17) 0.0076(17)
C13 0.018(2) 0.018(2) 0.018(2) 0.0048(18) 0.0067(18) 0.0006(18)
C14 0.024(2) 0.011(2) 0.017(2) 0.0026(17) 0.0021(18) 0.0021(17)
C15 0.021(2) 0.017(2) 0.015(2) 0.0005(17) -0.0012(17) 0.0105(18)
C16 0.016(2) 0.015(2) 0.014(2) -0.0015(17) 0.0027(17) 0.0044(17)
C17 0.0120(18) 0.014(2) 0.013(2) 0.0026(16) 0.0015(16) 0.0027(16)
C21 0.019(2) 0.020(2) 0.011(2) 0.0030(17) 0.0001(17) 0.0087(18)
C22 0.0135(18) 0.015(2) 0.0078(19) 0.0008(16) 0.0008(15) 0.0036(16)
C23 0.015(2) 0.014(2) 0.019(2) 0.0044(18) 0.0000(17) 0.0001(16)
C24 0.016(2) 0.029(3) 0.028(3) 0.011(2) 0.0038(19) 0.007(2)
C25 0.022(2) 0.033(3) 0.017(2) 0.007(2) 0.0060(19) 0.017(2)
C26 0.019(2) 0.019(2) 0.013(2) 0.0012(17) -0.0011(17) 0.0094(18)
C27 0.0154(19) 0.014(2) 0.014(2) 0.0020(17) 0.0018(16) 0.0055(17)

loop_
_atom_type_symbol
_atom_type_description
_atom_type_scat_dispersion_real
_atom_type_scat_dispersion_imag
_atom_type_scat_source
C C 0.0033 0.0016 'International Tables Vol C Tables 4.2.6.8 and 6.1.1.4'
H H 0.0000 0.0000 'International Tables Vol C Tables 4.2.6.8 and 6.1.1.4'
N N 0.0061 0.0033 'International Tables Vol C Tables 4.2.6.8 and 6.1.1.4'
Br Br -0.2901 2.4595 'International Tables Vol C Tables 4.2.6.8 and 6.1.1.4'
Cd Cd -0.8075 1.2024 'International Tables Vol C Tables 4.2.6.8 and 6.1.1.4'

loop_
_geom_angle_atom_site_label_1
_geom_angle_atom_site_label_2
_geom_angle_atom_site_label_3
_geom_angle
Br1 Cd1 Br2 113.91(2)
Br1 Cd1 Br4 106.10(2)
Br2 Cd1 Br4 112.50(2)
Br1 Cd1 Br3 110.12(2)
Br2 Cd1 Br3 104.64(2)
Br4 Cd1 Br3 109.59(2)
C3 N1 C4 109.0(3)
C3 N1 C2 110.2(3)
C4 N1 C2 110.9(3)
C3 N1 C11 106.7(3)
C4 N1 C11 110.7(3)
C2 N1 C11 109.3(3)
C8 N2 C7 107.8(3)
C8 N2 C6 111.1(3)
C7 N2 C6 107.2(3)
C8 N2 C21 111.4(3)
C7 N2 C21 109.7(3)
C6 N2 C21 109.6(3)
C2 C1 H1A 109.5
C2 C1 H1B 109.5
H1A C1 H1B 109.5
C2 C1 H1C 109.5
H1A C1 H1C 109.5
H1B C1 H1C 109.5
C1 C2 N1 115.5(4)
C1 C2 H2A 108.4
N1 C2 H2A 108.4
C1 C2 H2B 108.4
N1 C2 H2B 108.4
H2A C2 H2B 107.5
N1 C3 H3A 109.5
N1 C3 H3B 109.5
H3A C3 H3B 109.5
N1 C3 H3C 109.5
H3A C3 H3C 109.5
H3B C3 H3C 109.5
N1 C4 H4A 109.5
N1 C4 H4B 109.5
H4A C4 H4B 109.5
N1 C4 H4C 109.5
H4A C4 H4C 109.5
H4B C4 H4C 109.5
C6 C5 H5A 109.5
C6 C5 H5B 109.5
H5A C5 H5B 109.5
C6 C5 H5C 109.5
H5A C5 H5C 109.5
H5B C5 H5C 109.5
N2 C6 C5 115.6(4)
N2 C6 H6A 108.4
C5 C6 H6A 108.4
N2 C6 H6B 108.4
C5 C6 H6B 108.4
H6A C6 H6B 107.4
N2 C7 H7A 109.5
N2 C7 H7B 109.5
H7A C7 H7B 109.5
N2 C7 H7C 109.5
H7A C7 H7C 109.5
H7B C7 H7C 109.5
N2 C8 H8A 109.5
N2 C8 H8B 109.5
H8A C8 H8B 109.5
N2 C8 H8C 109.5
H8A C8 H8C 109.5
H8B C8 H8C 109.5
C17 C11 N1 114.7(3)
C17 C11 H11A 108.6
N1 C11 H11A 108.6
C17 C11 H11B 108.6
N1 C11 H11B 108.6
H11A C11 H11B 107.6
C13 C12 C17 120.3(4)
C13 C12 H12 119.8
C17 C12 H12 119.8
C12 C13 C14 120.7(4)
C12 C13 H13 119.7
C14 C13 H13 119.7
C13 C14 C15 119.0(4)
C13 C14 H14 120.5
C15 C14 H14 120.5
C16 C15 C14 120.8(4)
C16 C15 H15 119.6
C14 C15 H15 119.6
C15 C16 C17 119.9(4)
C15 C16 H16 120.1
C17 C16 H16 120.1
C16 C17 C12 119.3(4)
C16 C17 C11 121.9(4)
C12 C17 C11 118.7(4)
C22 C21 N2 115.7(4)
C22 C21 H21A 108.3
N2 C21 H21A 108.3
C22 C21 H21B 108.3
N2 C21 H21B 108.3
H21A C21 H21B 107.4
C27 C22 C23 118.7(4)
C27 C22 C21 120.8(4)
C23 C22 C21 120.4(4)
C24 C23 C22 120.5(4)
C24 C23 H23 119.7
C22 C23 H23 119.7
C25 C24 C23 120.1(4)
C25 C24 H24 120.0
C23 C24 H24 120.0
C24 C25 C26 120.2(4)
C24 C25 H25 119.9
C26 C25 H25 119.9
C27 C26 C25 119.5(4)
C27 C26 H26 120.3
C25 C26 H26 120.3
C26 C27 C22 121.0(4)
C26 C27 H27 119.5
C22 C27 H27 119.5

loop_
_geom_bond_atom_site_label_1
_geom_bond_atom_site_label_2
_geom_bond_distance
Cd1 Br1 2.5799(7)
Cd1 Br2 2.5840(6)
Cd1 Br4 2.6029(7)
Cd1 Br3 2.6166(7)
N1 C3 1.498(5)
N1 C4 1.498(5)
N1 C2 1.519(5)
N1 C11 1.531(5)
N2 C8 1.498(5)
N2 C7 1.505(6)
N2 C6 1.505(6)
N2 C21 1.518(6)
C1 C2 1.512(6)
C1 H1A 0.9800
C1 H1B 0.9800
C1 H1C 0.9800
C2 H2A 0.9900
C2 H2B 0.9900
C3 H3A 0.9800
C3 H3B 0.9800
C3 H3C 0.9800
C4 H4A 0.9800
C4 H4B 0.9800
C4 H4C 0.9800
C5 C6 1.524(7)
C5 H5A 0.9800
C5 H5B 0.9800
C5 H5C 0.9800
C6 H6A 0.9900
C6 H6B 0.9900
C7 H7A 0.9800
C7 H7B 0.9800
C7 H7C 0.9800
C8 H8A 0.9800
C8 H8B 0.9800
C8 H8C 0.9800
C11 C17 1.508(6)
C11 H11A 0.9900
C11 H11B 0.9900
C12 C13 1.383(6)
C12 C17 1.398(6)
C12 H12 0.9500
C13 C14 1.386(7)
C13 H13 0.9500
C14 C15 1.396(7)
C14 H14 0.9500
C15 C16 1.387(6)
C15 H15 0.9500
C16 C17 1.392(6)
C16 H16 0.9500
C21 C22 1.499(6)
C21 H21A 0.9900
C21 H21B 0.9900
C22 C27 1.386(6)
C22 C23 1.400(6)
C23 C24 1.381(7)
C23 H23 0.9500
C24 C25 1.373(7)
C24 H24 0.9500
C25 C26 1.398(6)
C25 H25 0.9500
C26 C27 1.379(6)
C26 H26 0.9500
C27 H27 0.9500
